data_4071512
loop_
_publ_author_name
'Vicente, Jos\'e'
'Chicote, Mar\'ia Teresa'
'Mart\'inez-Mart\'inez, Antonio Jes\'us'
'Jones, Peter G.'
'Bautista, Delia'

_publ_section_title
;
 New Palladacycles Containing Terdentate [C,N,O]n&#x2212;(n= 0, 1, 2) or
 Tetradentate [N,C,O,N&#x2032;]n&#x2212;(n= 1, 2) Ligands. The First
 1,2-Dihydroquinazoline-4-yl Complexes
;
_journal_issue 13
_journal_name_full Organometallics
_journal_page_first 3254
_journal_paper_doi 10.1021/om800205g
_journal_volume 27
_journal_year 2008
_chemical_formula_sum 'C50.12 H49.34 Cl1.77 I N O1.55 P2 Pd'
_chemical_formula_weight 1048.67
_chemical_name_systematic
; 
 ? 
;
_space_group_IT_number 2
_symmetry_cell_setting triclinic
_symmetry_space_group_name_Hall '-P 1'
_symmetry_space_group_name_H-M 'P -1'
_atom_sites_solution_hydrogens geom
_atom_sites_solution_primary direct
_atom_sites_solution_secondary difmap
_audit_creation_method SHELXL-97
_cell_angle_alpha 87.638(2)
_cell_angle_beta 80.440(2)
_cell_angle_gamma 64.323(2)
_cell_formula_units_Z 2
_cell_length_a 12.1163(5)
_cell_length_b 13.7556(6)
_cell_length_c 15.5580(7)
_cell_measurement_reflns_used 7168
_cell_measurement_temperature 100(2)
_cell_measurement_theta_max 27.24
_cell_measurement_theta_min 2.45
_cell_volume 2303.11(18)
_computing_cell_refinement 'Bruker SAINT'
_computing_data_collection 'Bruker SMART'
_computing_data_reduction 'Bruker SAINT'
_computing_molecular_graphics 'Bruker SHELXTL'
_computing_publication_material 'Bruker SHELXTL'
_computing_structure_refinement 'SHELXL-97 (Sheldrick, 1997)'
_computing_structure_solution 'SHELXS-97 (Sheldrick, 1990)'
_diffrn_ambient_temperature 100(2)
_diffrn_detector_area_resol_mean 8.26
_diffrn_measured_fraction_theta_full 0.988
_diffrn_measured_fraction_theta_max 0.906
_diffrn_measurement_device_type 'Bruker SMART APEX CCD'
_diffrn_measurement_method \w-scan
_diffrn_radiation_monochromator graphite
_diffrn_radiation_source 'fine-focus sealed tube'
_diffrn_radiation_type MoK\a
_diffrn_radiation_wavelength 0.71073
_diffrn_reflns_av_R_equivalents 0.0369
_diffrn_reflns_av_sigmaI/netI 0.0510
_diffrn_reflns_limit_h_max 15
_diffrn_reflns_limit_h_min -16
_diffrn_reflns_limit_k_max 17
_diffrn_reflns_limit_k_min -17
_diffrn_reflns_limit_l_max 20
_diffrn_reflns_limit_l_min -20
_diffrn_reflns_number 26727
_diffrn_reflns_theta_full 26.00
_diffrn_reflns_theta_max 28.23
_diffrn_reflns_theta_min 1.64
_exptl_absorpt_coefficient_mu 1.284
_exptl_absorpt_correction_T_max 0.9386
_exptl_absorpt_correction_T_min 0.8307
_exptl_absorpt_correction_type multi-scan
_exptl_absorpt_process_details SADABS
_exptl_crystal_colour colourless
_exptl_crystal_density_diffrn 1.512
_exptl_crystal_density_method 'not measured'
_exptl_crystal_description prism
_exptl_crystal_F_000 1057
_exptl_crystal_size_max 0.15
_exptl_crystal_size_mid 0.07
_exptl_crystal_size_min 0.05
_refine_diff_density_max 1.098
_refine_diff_density_min -0.600
_refine_diff_density_rms 0.107
_refine_ls_extinction_method none
_refine_ls_goodness_of_fit_ref 1.051
_refine_ls_hydrogen_treatment 'NH free, ordered methyls rigid, other H riding'
_refine_ls_matrix_type full
_refine_ls_number_parameters 549
_refine_ls_number_reflns 10315
_refine_ls_number_restraints 0
_refine_ls_restrained_S_all 1.051
_refine_ls_R_factor_all 0.0527
_refine_ls_R_factor_gt 0.0424
_refine_ls_shift/su_max 0.001
_refine_ls_shift/su_mean 0.000
_refine_ls_structure_factor_coef Fsqd
_refine_ls_weighting_details 'calc w=1/[\s^2^(Fo^2^)+(0.0350P)^2^+2.3482P] where P=(Fo^2^+2Fc^2^)/3'
_refine_ls_weighting_scheme calc
_refine_ls_wR_factor_gt 0.0845
_refine_ls_wR_factor_ref 0.0887
_reflns_number_gt 8814
_reflns_number_total 10315
_reflns_threshold_expression >2sigma(I)
_cod_data_source_file om800205g-file003.cif
_cod_data_source_block aja32bs
_cod_original_cell_volume 2303.11(17)
_cod_database_code 4071512

loop_
_symmetry_equiv_pos_as_xyz
'x, y, z'
'-x, -y, -z'

loop_
_atom_site_label
_atom_site_type_symbol
_atom_site_fract_x
_atom_site_fract_y
_atom_site_fract_z
_atom_site_U_iso_or_equiv
_atom_site_adp_type
_atom_site_occupancy
_atom_site_symmetry_multiplicity
_atom_site_calc_flag
_atom_site_refinement_flags
_atom_site_disorder_assembly
_atom_site_disorder_group
Pd1 Pd 0.26458(2) 0.22447(2) 0.208868(16) 0.01321(7) Uani 1 1 d . . .
I1 I 0.320942(19) 0.259241(18) 0.039285(14) 0.01750(6) Uani 1 1 d . . .
P1 P 0.43540(8) 0.24159(7) 0.24419(6) 0.01502(18) Uani 1 1 d . . .
P2 P 0.09634(8) 0.19676(7) 0.18368(6) 0.01459(17) Uani 1 1 d . . .
C1 C 0.2400(3) 0.1724(3) 0.3307(2) 0.0167(7) Uani 1 1 d . . .
C2 C 0.3037(3) 0.0626(3) 0.3449(2) 0.0240(8) Uani 1 1 d . . .
H2 H 0.3560 0.0149 0.2974 0.029 Uiso 1 1 calc R . .
C3 C 0.2920(4) 0.0218(3) 0.4277(3) 0.0315(9) Uani 1 1 d . . .
H3 H 0.3333 -0.0535 0.4360 0.038 Uiso 1 1 calc R . .
C4 C 0.2200(4) 0.0915(4) 0.4973(3) 0.0325(10) Uani 1 1 d . . .
H4 H 0.2143 0.0643 0.5541 0.039 Uiso 1 1 calc R . .
C5 C 0.1562(3) 0.2008(3) 0.4850(2) 0.0278(9) Uani 1 1 d . . .
H5 H 0.1078 0.2486 0.5334 0.033 Uiso 1 1 calc R . .
C6 C 0.1631(3) 0.2405(3) 0.4014(2) 0.0186(7) Uani 1 1 d . . .
N1 N 0.0977(3) 0.3515(2) 0.3845(2) 0.0202(6) Uani 1 1 d . . .
H01 H 0.130(3) 0.373(3) 0.345(2) 0.013(10) Uiso 1 1 d . . .
C7 C -0.0189(3) 0.4217(3) 0.4156(2) 0.0202(7) Uani 1 1 d . . .
C8 C -0.0703(3) 0.5234(3) 0.3809(2) 0.0232(8) Uani 1 1 d . . .
H8 H -0.1528 0.5716 0.4052 0.028 Uiso 1 1 calc R . .
C9 C -0.0077(3) 0.5598(3) 0.3118(2) 0.0242(8) Uani 1 1 d . . .
O1 O 0.1029(2) 0.5055(2) 0.27665(18) 0.0339(7) Uani 1 1 d . . .
C10 C -0.0775(4) 0.6706(3) 0.2772(3) 0.0355(10) Uani 1 1 d . . .
H10A H -0.0313 0.7136 0.2797 0.053 Uiso 1 1 calc R . .
H10B H -0.1599 0.7067 0.3129 0.053 Uiso 1 1 calc R . .
H10C H -0.0863 0.6633 0.2166 0.053 Uiso 1 1 calc R . .
C11 C -0.0972(3) 0.3904(3) 0.4852(2) 0.0256(8) Uani 1 1 d . . .
H11A H -0.0804 0.3150 0.4750 0.038 Uiso 1 1 calc R . .
H11B H -0.1851 0.4370 0.4839 0.038 Uiso 1 1 calc R . .
H11C H -0.0774 0.3985 0.5422 0.038 Uiso 1 1 calc R . .
C21 C 0.4326(3) 0.2798(3) 0.3567(2) 0.0188(7) Uani 1 1 d . . .
C22 C 0.4410(3) 0.2074(3) 0.4232(2) 0.0266(8) Uani 1 1 d . . .
H22 H 0.4468 0.1381 0.4107 0.032 Uiso 1 1 calc R . .
C23 C 0.4410(3) 0.2362(4) 0.5078(3) 0.0376(11) Uani 1 1 d . . .
H23 H 0.4460 0.1867 0.5531 0.045 Uiso 1 1 calc R . .
C24 C 0.4338(4) 0.3365(4) 0.5265(3) 0.0406(12) Uani 1 1 d . . .
H24 H 0.4359 0.3550 0.5841 0.049 Uiso 1 1 calc R . .
C25 C 0.4235(3) 0.4093(4) 0.4614(3) 0.0358(10) Uani 1 1 d . . .
H25 H 0.4175 0.4785 0.4744 0.043 Uiso 1 1 calc R . .
C26 C 0.4217(3) 0.3822(3) 0.3764(3) 0.0261(8) Uani 1 1 d . . .
H26 H 0.4131 0.4332 0.3319 0.031 Uiso 1 1 calc R . .
C31 C 0.5732(3) 0.1133(3) 0.2231(2) 0.0169(7) Uani 1 1 d . . .
C32 C 0.5821(3) 0.0432(3) 0.1578(2) 0.0240(8) Uani 1 1 d . . .
H32 H 0.5143 0.0610 0.1275 0.029 Uiso 1 1 calc R . .
C33 C 0.6882(4) -0.0522(3) 0.1360(3) 0.0306(9) Uani 1 1 d . . .
H33 H 0.6933 -0.0993 0.0909 0.037 Uiso 1 1 calc R . .
C34 C 0.7871(3) -0.0783(3) 0.1807(3) 0.0264(8) Uani 1 1 d . . .
H34 H 0.8602 -0.1436 0.1662 0.032 Uiso 1 1 calc R . .
C35 C 0.7799(3) -0.0105(3) 0.2457(2) 0.0260(8) Uani 1 1 d . . .
H35 H 0.8481 -0.0287 0.2757 0.031 Uiso 1 1 calc R . .
C36 C 0.6731(3) 0.0851(3) 0.2678(2) 0.0222(8) Uani 1 1 d . . .
H36 H 0.6681 0.1313 0.3135 0.027 Uiso 1 1 calc R . .
C41 C 0.4784(3) 0.3389(3) 0.1824(2) 0.0183(7) Uani 1 1 d . . .
C42 C 0.3845(3) 0.4384(3) 0.1664(2) 0.0220(8) Uani 1 1 d . . .
H42 H 0.2998 0.4523 0.1835 0.026 Uiso 1 1 calc R . .
C43 C 0.4153(4) 0.5172(3) 0.1254(3) 0.0289(9) Uani 1 1 d . . .
H43 H 0.3515 0.5852 0.1151 0.035 Uiso 1 1 calc R . .
C44 C 0.5385(4) 0.4968(3) 0.0997(3) 0.0336(10) Uani 1 1 d . . .
H44 H 0.5590 0.5507 0.0712 0.040 Uiso 1 1 calc R . .
C45 C 0.6320(4) 0.3981(3) 0.1153(3) 0.0321(9) Uani 1 1 d . . .
H45 H 0.7164 0.3844 0.0978 0.038 Uiso 1 1 calc R . .
C46 C 0.6025(3) 0.3191(3) 0.1566(2) 0.0229(8) Uani 1 1 d . . .
H46 H 0.6668 0.2515 0.1674 0.027 Uiso 1 1 calc R . .
C51 C -0.0266(3) 0.2053(3) 0.2742(2) 0.0173(7) Uani 1 1 d . . .
C52 C -0.1449(3) 0.2898(3) 0.2841(2) 0.0220(8) Uani 1 1 d . . .
H52 H -0.1636 0.3467 0.2442 0.026 Uiso 1 1 calc R . .
C53 C -0.2368(3) 0.2918(3) 0.3527(3) 0.0280(9) Uani 1 1 d . . .
H53 H -0.3173 0.3503 0.3594 0.034 Uiso 1 1 calc R . .
C54 C -0.2109(4) 0.2093(4) 0.4103(3) 0.0304(9) Uani 1 1 d . . .
H54 H -0.2735 0.2106 0.4565 0.036 Uiso 1 1 calc R . .
C55 C -0.0935(4) 0.1246(3) 0.4010(2) 0.0274(8) Uani 1 1 d . . .
H55 H -0.0756 0.0676 0.4407 0.033 Uiso 1 1 calc R . .
C56 C -0.0020(3) 0.1228(3) 0.3337(2) 0.0238(8) Uani 1 1 d . . .
H56 H 0.0786 0.0646 0.3280 0.029 Uiso 1 1 calc R . .
C61 C 0.1451(3) 0.0622(3) 0.1373(2) 0.0177(7) Uani 1 1 d . . .
C62 C 0.0590(3) 0.0220(3) 0.1324(2) 0.0216(7) Uani 1 1 d . . .
H62 H -0.0256 0.0630 0.1571 0.026 Uiso 1 1 calc R . .
C63 C 0.0954(4) -0.0773(3) 0.0918(3) 0.0284(9) Uani 1 1 d . . .
H63 H 0.0356 -0.1037 0.0884 0.034 Uiso 1 1 calc R . .
C64 C 0.2182(4) -0.1380(3) 0.0562(3) 0.0346(10) Uani 1 1 d . . .
H64 H 0.2429 -0.2060 0.0282 0.042 Uiso 1 1 calc R . .
C65 C 0.3045(4) -0.1000(3) 0.0613(3) 0.0386(11) Uani 1 1 d . . .
H65 H 0.3890 -0.1422 0.0372 0.046 Uiso 1 1 calc R . .
C66 C 0.2689(3) 0.0001(3) 0.1016(3) 0.0290(9) Uani 1 1 d . . .
H66 H 0.3292 0.0261 0.1047 0.035 Uiso 1 1 calc R . .
C71 C 0.0115(3) 0.2882(3) 0.1045(2) 0.0163(7) Uani 1 1 d . . .
C72 C -0.0351(3) 0.3997(3) 0.1210(2) 0.0210(7) Uani 1 1 d . . .
H72 H -0.0226 0.4260 0.1723 0.025 Uiso 1 1 calc R . .
C73 C -0.0997(3) 0.4714(3) 0.0618(3) 0.0256(8) Uani 1 1 d . . .
H73 H -0.1339 0.5468 0.0741 0.031 Uiso 1 1 calc R . .
C74 C -0.1151(3) 0.4349(3) -0.0145(2) 0.0245(8) Uani 1 1 d . . .
H74 H -0.1583 0.4847 -0.0550 0.029 Uiso 1 1 calc R . .
C75 C -0.0669(3) 0.3253(3) -0.0315(2) 0.0232(8) Uani 1 1 d . . .
H75 H -0.0767 0.2998 -0.0842 0.028 Uiso 1 1 calc R . .
C76 C -0.0042(3) 0.2518(3) 0.0276(2) 0.0199(7) Uani 1 1 d . . .
H76 H 0.0279 0.1765 0.0153 0.024 Uiso 1 1 calc R . .
O90 O 0.4090(8) 0.7487(7) 0.2871(5) 0.081(2) Uiso 0.557(2) 1 d P A 1
C91 C 0.4922(9) 0.7602(9) 0.2159(7) 0.061(3) Uiso 0.557(2) 1 d P A 1
H91A H 0.4691 0.8380 0.2077 0.073 Uiso 0.557(2) 1 calc PR A 1
H91B H 0.4833 0.7301 0.1621 0.073 Uiso 0.557(2) 1 calc PR A 1
C92 C 0.6188(11) 0.7075(10) 0.2281(9) 0.081(4) Uiso 0.557(2) 1 d P A 1
H92A H 0.6718 0.7174 0.1770 0.098 Uiso 0.557(2) 1 calc PR A 1
H92B H 0.6427 0.6302 0.2355 0.098 Uiso 0.557(2) 1 calc PR A 1
H92C H 0.6289 0.7385 0.2802 0.098 Uiso 0.557(2) 1 calc PR A 1
C93 C 0.2859(11) 0.7910(10) 0.2738(8) 0.077(3) Uiso 0.557(2) 1 d P A 1
H93A H 0.2818 0.7563 0.2207 0.092 Uiso 0.557(2) 1 calc PR A 1
H93B H 0.2556 0.8693 0.2642 0.092 Uiso 0.557(2) 1 calc PR A 1
C94 C 0.2067(14) 0.7747(13) 0.3460(11) 0.118(5) Uiso 0.557(2) 1 d P A 1
H94A H 0.1216 0.8051 0.3337 0.142 Uiso 0.557(2) 1 calc PR A 1
H94B H 0.2086 0.8106 0.3985 0.142 Uiso 0.557(2) 1 calc PR A 1
H94C H 0.2356 0.6972 0.3553 0.142 Uiso 0.557(2) 1 calc PR A 1
C98 C 0.2175(11) 0.7121(10) 0.2948(8) 0.052(3) Uiso 0.443(2) 1 d P A 2
H98A H 0.1939 0.6522 0.2907 0.063 Uiso 0.443(2) 1 calc PR A 2
H98B H 0.2441 0.7297 0.2349 0.063 Uiso 0.443(2) 1 calc PR A 2
Cl1 Cl 0.0826(2) 0.8315(2) 0.34902(19) 0.0474(8) Uani 0.443(2) 1 d P A 2
Cl2 Cl 0.3356(2) 0.6738(2) 0.35183(19) 0.0486(8) Uani 0.443(2) 1 d P A 2
C99 C 0.5805(11) 0.6816(9) 0.1982(8) 0.049(3) Uiso 0.443(2) 1 d P A 2
H99A H 0.5041 0.6721 0.1977 0.058 Uiso 0.443(2) 1 calc PR A 2
H99B H 0.6191 0.6823 0.1370 0.058 Uiso 0.443(2) 1 calc PR A 2
Cl3 Cl 0.5416(3) 0.8073(2) 0.2534(2) 0.0565(9) Uani 0.443(2) 1 d P A 2
Cl4 Cl 0.6834(2) 0.5748(2) 0.25109(16) 0.0459(8) Uani 0.443(2) 1 d P A 2

loop_
_atom_site_aniso_label
_atom_site_aniso_U_11
_atom_site_aniso_U_22
_atom_site_aniso_U_33
_atom_site_aniso_U_23
_atom_site_aniso_U_13
_atom_site_aniso_U_12
Pd1 0.01025(12) 0.01527(13) 0.01434(13) 0.00181(10) -0.00229(9) -0.00576(10)
I1 0.01682(11) 0.02213(12) 0.01526(11) 0.00268(8) -0.00311(8) -0.01001(9)
P1 0.0116(4) 0.0183(4) 0.0156(4) 0.0001(3) -0.0028(3) -0.0067(3)
P2 0.0119(4) 0.0158(4) 0.0169(4) 0.0013(3) -0.0026(3) -0.0067(3)
C1 0.0114(15) 0.0211(18) 0.0174(17) 0.0094(13) -0.0059(13) -0.0063(14)
C2 0.0192(17) 0.0229(19) 0.028(2) 0.0043(15) -0.0035(15) -0.0076(15)
C3 0.025(2) 0.028(2) 0.040(2) 0.0196(18) -0.0123(18) -0.0101(17)
C4 0.027(2) 0.048(3) 0.023(2) 0.0209(18) -0.0067(16) -0.0174(19)
C5 0.0233(19) 0.037(2) 0.0207(19) 0.0053(16) -0.0040(15) -0.0113(17)
C6 0.0122(15) 0.0249(19) 0.0188(17) 0.0041(14) -0.0045(13) -0.0076(14)
N1 0.0177(15) 0.0253(17) 0.0152(15) 0.0022(13) -0.0003(12) -0.0083(13)
C7 0.0183(17) 0.029(2) 0.0160(17) -0.0062(14) -0.0020(13) -0.0125(15)
C8 0.0182(17) 0.0243(19) 0.025(2) -0.0063(15) -0.0025(14) -0.0071(15)
C9 0.0260(19) 0.024(2) 0.0227(19) -0.0037(15) -0.0061(15) -0.0097(16)
O1 0.0260(14) 0.0360(16) 0.0302(16) 0.0085(13) 0.0000(12) -0.0068(13)
C10 0.040(2) 0.030(2) 0.029(2) 0.0024(18) -0.0079(19) -0.0083(19)
C11 0.0166(17) 0.030(2) 0.029(2) -0.0043(16) 0.0007(15) -0.0096(16)
C21 0.0079(14) 0.0274(19) 0.0193(18) -0.0036(14) -0.0018(13) -0.0058(14)
C22 0.0191(18) 0.039(2) 0.0215(19) 0.0036(16) -0.0053(15) -0.0124(17)
C23 0.0195(19) 0.066(3) 0.020(2) 0.006(2) -0.0037(15) -0.012(2)
C24 0.020(2) 0.070(3) 0.022(2) -0.016(2) 0.0000(16) -0.010(2)
C25 0.0172(18) 0.049(3) 0.036(2) -0.020(2) 0.0002(17) -0.0084(18)
C26 0.0170(17) 0.032(2) 0.026(2) -0.0091(16) -0.0019(15) -0.0069(16)
C31 0.0129(15) 0.0183(17) 0.0198(17) 0.0020(13) -0.0007(13) -0.0077(14)
C32 0.0201(18) 0.024(2) 0.029(2) -0.0003(15) -0.0085(15) -0.0088(16)
C33 0.031(2) 0.025(2) 0.033(2) -0.0070(17) -0.0041(17) -0.0090(17)
C34 0.0197(18) 0.0206(19) 0.030(2) 0.0027(16) -0.0017(15) -0.0011(15)
C35 0.0186(17) 0.033(2) 0.025(2) 0.0085(16) -0.0084(15) -0.0091(16)
C36 0.0182(17) 0.0250(19) 0.0227(19) -0.0008(15) -0.0048(14) -0.0080(15)
C41 0.0223(17) 0.0199(18) 0.0171(17) -0.0003(14) -0.0037(14) -0.0130(15)
C42 0.0224(18) 0.0212(19) 0.0233(19) -0.0003(15) -0.0050(15) -0.0096(15)
C43 0.036(2) 0.022(2) 0.031(2) 0.0048(16) -0.0072(17) -0.0146(18)
C44 0.046(2) 0.036(2) 0.032(2) 0.0056(18) -0.0053(19) -0.030(2)
C45 0.029(2) 0.041(2) 0.035(2) 0.0027(18) 0.0003(17) -0.025(2)
C46 0.0193(17) 0.029(2) 0.0219(19) 0.0001(15) -0.0035(14) -0.0118(16)
C51 0.0131(15) 0.0237(18) 0.0184(17) -0.0017(14) -0.0015(13) -0.0113(14)
C52 0.0174(17) 0.0243(19) 0.0258(19) -0.0018(15) -0.0050(14) -0.0096(15)
C53 0.0181(18) 0.035(2) 0.029(2) -0.0093(17) 0.0018(15) -0.0107(17)
C54 0.026(2) 0.052(3) 0.024(2) -0.0083(18) 0.0054(16) -0.029(2)
C55 0.037(2) 0.035(2) 0.0208(19) 0.0024(16) -0.0021(16) -0.0258(19)
C56 0.0210(18) 0.029(2) 0.024(2) 0.0028(16) -0.0034(15) -0.0137(16)
C61 0.0184(16) 0.0151(17) 0.0210(18) 0.0029(13) -0.0052(14) -0.0080(14)
C62 0.0186(17) 0.0200(18) 0.0260(19) -0.0005(15) -0.0029(14) -0.0083(15)
C63 0.031(2) 0.028(2) 0.033(2) -0.0004(17) -0.0011(17) -0.0203(18)
C64 0.040(2) 0.024(2) 0.039(2) -0.0107(18) 0.0079(19) -0.0170(19)
C65 0.026(2) 0.020(2) 0.059(3) -0.0084(19) 0.017(2) -0.0074(17)
C66 0.0208(18) 0.023(2) 0.044(2) -0.0007(17) 0.0029(17) -0.0128(16)
C71 0.0129(15) 0.0197(17) 0.0194(17) 0.0047(13) -0.0043(13) -0.0097(14)
C72 0.0173(17) 0.0221(19) 0.028(2) 0.0019(15) -0.0054(14) -0.0116(15)
C73 0.0221(18) 0.0208(19) 0.038(2) 0.0084(16) -0.0097(16) -0.0122(16)
C74 0.0190(17) 0.029(2) 0.030(2) 0.0134(16) -0.0108(15) -0.0140(16)
C75 0.0200(18) 0.029(2) 0.0227(19) 0.0056(15) -0.0069(14) -0.0115(16)
C76 0.0164(16) 0.0193(18) 0.0233(19) -0.0001(14) -0.0026(14) -0.0073(14)
Cl1 0.0375(14) 0.0388(15) 0.0582(18) 0.0099(12) -0.0093(12) -0.0097(12)
Cl2 0.0338(13) 0.0481(16) 0.0556(18) -0.0062(13) -0.0093(12) -0.0088(12)
Cl3 0.069(2) 0.0318(15) 0.0597(19) 0.0101(13) -0.0110(15) -0.0138(14)
Cl4 0.0452(15) 0.0399(15) 0.0308(13) -0.0073(11) -0.0040(11) 0.0016(12)

loop_
_atom_type_symbol
_atom_type_description
_atom_type_scat_dispersion_real
_atom_type_scat_dispersion_imag
_atom_type_scat_source
C C 0.0033 0.0016 'International Tables Vol C Tables 4.2.6.8 and 6.1.1.4'
H H 0.0000 0.0000 'International Tables Vol C Tables 4.2.6.8 and 6.1.1.4'
N N 0.0061 0.0033 'International Tables Vol C Tables 4.2.6.8 and 6.1.1.4'
O O 0.0106 0.0060 'International Tables Vol C Tables 4.2.6.8 and 6.1.1.4'
P P 0.1023 0.0942 'International Tables Vol C Tables 4.2.6.8 and 6.1.1.4'
Pd Pd -0.9988 1.0072 'International Tables Vol C Tables 4.2.6.8 and 6.1.1.4'
I I -0.4742 1.8119 'International Tables Vol C Tables 4.2.6.8 and 6.1.1.4'
Cl Cl 0.1484 0.1585 'International Tables Vol C Tables 4.2.6.8 and 6.1.1.4'

loop_
_geom_angle_atom_site_label_1
_geom_angle_atom_site_label_2
_geom_angle_atom_site_label_3
_geom_angle
C1 Pd1 P2 87.81(9)
C1 Pd1 P1 87.46(9)
P2 Pd1 P1 174.91(3)
C1 Pd1 I1 170.53(10)
P2 Pd1 I1 91.77(2)
P1 Pd1 I1 92.60(2)
C41 P1 C31 104.85(15)
C41 P1 C21 101.46(16)
C31 P1 C21 103.79(16)
C41 P1 Pd1 115.87(11)
C31 P1 Pd1 109.83(11)
C21 P1 Pd1 119.44(10)
C61 P2 C71 104.71(16)
C61 P2 C51 101.77(15)
C71 P2 C51 103.60(15)
C61 P2 Pd1 111.72(11)
C71 P2 Pd1 112.72(11)
C51 P2 Pd1 120.66(11)
C2 C1 C6 118.3(3)
C2 C1 Pd1 118.3(3)
C6 C1 Pd1 123.5(3)
C1 C2 C3 121.0(4)
C4 C3 C2 119.5(4)
C3 C4 C5 120.5(4)
C4 C5 C6 119.7(4)
C5 C6 C1 120.7(3)
C5 C6 N1 122.3(3)
C1 C6 N1 116.9(3)
C7 N1 C6 129.9(3)
N1 C7 C8 120.2(3)
N1 C7 C11 120.6(3)
C8 C7 C11 119.1(3)
C7 C8 C9 124.2(3)
O1 C9 C8 123.9(3)
O1 C9 C10 117.5(3)
C8 C9 C10 118.6(3)
C22 C21 C26 119.2(3)
C22 C21 P1 120.4(3)
C26 C21 P1 120.3(3)
C21 C22 C23 120.1(4)
C24 C23 C22 120.4(4)
C25 C24 C23 119.9(4)
C24 C25 C26 120.4(4)
C25 C26 C21 119.9(4)
C32 C31 C36 118.6(3)
C32 C31 P1 119.2(3)
C36 C31 P1 122.1(3)
C33 C32 C31 121.2(3)
C32 C33 C34 119.3(4)
C35 C34 C33 120.4(3)
C34 C35 C36 120.2(3)
C35 C36 C31 120.3(3)
C42 C41 C46 119.6(3)
C42 C41 P1 118.7(3)
C46 C41 P1 121.5(3)
C43 C42 C41 119.7(3)
C44 C43 C42 120.3(4)
C43 C44 C45 120.1(4)
C44 C45 C46 120.1(4)
C45 C46 C41 120.1(4)
C52 C51 C56 118.5(3)
C52 C51 P2 122.2(3)
C56 C51 P2 119.3(3)
C51 C52 C53 120.4(4)
C54 C53 C52 120.2(4)
C53 C54 C55 119.9(3)
C54 C55 C56 120.1(4)
C55 C56 C51 120.9(3)
C62 C61 C66 118.8(3)
C62 C61 P2 120.8(3)
C66 C61 P2 120.3(3)
C63 C62 C61 120.5(3)
C64 C63 C62 120.3(4)
C65 C64 C63 119.9(4)
C64 C65 C66 120.4(4)
C61 C66 C65 120.1(3)
C76 C71 C72 119.1(3)
C76 C71 P2 122.6(3)
C72 C71 P2 118.3(3)
C73 C72 C71 119.6(3)
C74 C73 C72 121.1(4)
C73 C74 C75 119.2(3)
C74 C75 C76 120.8(4)
C71 C76 C75 120.1(3)
C93 O90 C91 114.4(9)
O90 C91 C92 113.0(10)
O90 C93 C94 112.3(12)
Cl2 C98 Cl1 110.0(7)
Cl4 C99 Cl3 109.9(7)

loop_
_geom_bond_atom_site_label_1
_geom_bond_atom_site_label_2
_geom_bond_distance
Pd1 C1 2.020(3)
Pd1 P2 2.3250(9)
Pd1 P1 2.3349(9)
Pd1 I1 2.6901(3)
P1 C41 1.821(3)
P1 C31 1.822(3)
P1 C21 1.839(3)
P2 C61 1.821(3)
P2 C71 1.824(3)
P2 C51 1.839(3)
C1 C2 1.394(5)
C1 C6 1.395(5)
C2 C3 1.394(5)
C3 C4 1.379(6)
C4 C5 1.383(6)
C5 C6 1.393(5)
C6 N1 1.419(5)
N1 C7 1.339(4)
C7 C8 1.390(5)
C7 C11 1.494(5)
C8 C9 1.412(5)
C9 O1 1.255(4)
C9 C10 1.515(5)
C21 C22 1.391(5)
C21 C26 1.399(5)
C22 C23 1.391(5)
C23 C24 1.383(7)
C24 C25 1.377(7)
C25 C26 1.394(5)
C31 C32 1.389(5)
C31 C36 1.396(5)
C32 C33 1.385(5)
C33 C34 1.391(5)
C34 C35 1.370(5)
C35 C36 1.392(5)
C41 C42 1.395(5)
C41 C46 1.397(5)
C42 C43 1.391(5)
C43 C44 1.384(6)
C44 C45 1.385(6)
C45 C46 1.386(5)
C51 C52 1.388(5)
C51 C56 1.395(5)
C52 C53 1.400(5)
C53 C54 1.375(6)
C54 C55 1.382(6)
C55 C56 1.384(5)
C61 C62 1.390(5)
C61 C66 1.393(5)
C62 C63 1.384(5)
C63 C64 1.381(5)
C64 C65 1.369(6)
C65 C66 1.395(5)
C71 C76 1.389(5)
C71 C72 1.404(5)
C72 C73 1.388(5)
C73 C74 1.379(5)
C74 C75 1.379(5)
C75 C76 1.391(5)
O90 C93 1.395(13)
O90 C91 1.421(12)
C91 C92 1.428(15)
C93 C94 1.428(18)
C98 Cl2 1.687(12)
C98 Cl1 1.846(12)
C99 Cl4 1.745(12)
C99 Cl3 1.798(12)

loop_
_geom_hbond_atom_site_label_D
_geom_hbond_atom_site_label_H
_geom_hbond_atom_site_label_A
_geom_hbond_distance_DH
_geom_hbond_distance_HA
_geom_hbond_distance_DA
_geom_hbond_angle_DHA
_geom_hbond_site_symmetry_A
N1 H01 O1 0.79(4) 2.00(4) 2.664(4) 142(3) .
C33 H33 I1 0.95 3.13 4.071(4) 171.6 2_655
C65 H65 I1 0.95 3.20 4.142(4) 173.1 2_655
